data_7007996
loop_
_publ_author_name
'B\'eni, Zolt\'an'
'Ros, Renzo'
'Tassan, Augusto'
'Scopelliti, Rosario'
'Roulet, Raymond'

_publ_section_title
;
 Oxidative addition of iodo-acetonitrile and of elemental halogens to
 [Pt3(mu-CO)3(PCy3)3].
;
_journal_issue 2
_journal_name_full 'Dalton transactions (Cambridge, England : 2003)'
_journal_page_first 315
_journal_page_last 325
_journal_paper_doi 10.1039/b415311a
_journal_year 2005
_chemical_formula_moiety 'C36 H66 I4 P2 Pt2, 2(C H2 Cl2)'
_chemical_formula_sum 'C38 H70 Cl4 I4 P2 Pt2'
_chemical_formula_weight 1628.46
_chemical_name_systematic
;
?
;
_space_group_IT_number 2
_symmetry_cell_setting triclinic
_symmetry_space_group_name_Hall '-P 1'
_symmetry_space_group_name_H-M 'P -1'
_atom_sites_solution_hydrogens geom
_atom_sites_solution_primary direct
_atom_sites_solution_secondary difmap
_audit_creation_method SHELXL-97
_cell_angle_alpha 86.73(2)
_cell_angle_beta 74.46(3)
_cell_angle_gamma 63.32(3)
_cell_formula_units_Z 1
_cell_length_a 10.040(3)
_cell_length_b 10.192(3)
_cell_length_c 13.542(3)
_cell_measurement_reflns_used 2467
_cell_measurement_temperature 140(2)
_cell_measurement_theta_max 20.9291
_cell_measurement_theta_min 2.4267
_cell_volume 1189.7(7)
_computing_cell_refinement 'Oxford Diffraction CrysAlis RED'
_computing_data_collection 'Oxford Diffraction CrysAlis CCD'
_computing_data_reduction 'Oxford Diffraction CrysAlis RED'
_computing_molecular_graphics 'Bruker SHELXTL'
_computing_publication_material 'Bruker SHELXTL'
_computing_structure_refinement 'SHELXL-97 (Sheldrick, 1997)'
_computing_structure_solution 'SHELXS-97 (Sheldrick, 1990)'
_diffrn_ambient_temperature 140(2)
_diffrn_measured_fraction_theta_full 0.878
_diffrn_measured_fraction_theta_max 0.878
_diffrn_measurement_device_type 'Oxford Diffraction KM4/Sapphire CCD'
_diffrn_measurement_method 'phi and omega scans'
_diffrn_radiation_monochromator graphite
_diffrn_radiation_source 'fine-focus sealed tube'
_diffrn_radiation_type MoK\a
_diffrn_radiation_wavelength 0.71073
_diffrn_reflns_av_R_equivalents 0.0899
_diffrn_reflns_av_sigmaI/netI 0.0872
_diffrn_reflns_limit_h_max 11
_diffrn_reflns_limit_h_min -11
_diffrn_reflns_limit_k_max 12
_diffrn_reflns_limit_k_min -12
_diffrn_reflns_limit_l_max 15
_diffrn_reflns_limit_l_min -16
_diffrn_reflns_number 7030
_diffrn_reflns_theta_full 25.03
_diffrn_reflns_theta_max 25.03
_diffrn_reflns_theta_min 3.92
_exptl_absorpt_coefficient_mu 8.786
_exptl_absorpt_correction_type none
_exptl_crystal_colour orange
_exptl_crystal_density_diffrn 2.273
_exptl_crystal_density_method 'not measured'
_exptl_crystal_description irregular
_exptl_crystal_F_000 764
_exptl_crystal_size_max 0.14
_exptl_crystal_size_mid 0.10
_exptl_crystal_size_min 0.10
_refine_diff_density_max 11.930
_refine_diff_density_min -5.112
_refine_diff_density_rms 0.558
_refine_ls_extinction_method none
_refine_ls_goodness_of_fit_ref 1.067
_refine_ls_hydrogen_treatment mixed
_refine_ls_matrix_type full
_refine_ls_number_parameters 116
_refine_ls_number_reflns 3693
_refine_ls_number_restraints 0
_refine_ls_restrained_S_all 1.067
_refine_ls_R_factor_all 0.1195
_refine_ls_R_factor_gt 0.1024
_refine_ls_shift/su_max 0.001
_refine_ls_shift/su_mean 0.000
_refine_ls_structure_factor_coef Fsqd
_refine_ls_weighting_details 'calc w=1/[\s^2^(Fo^2^)+(0.1591P)^2^+69.2089P] where P=(Fo^2^+2Fc^2^)/3'
_refine_ls_weighting_scheme calc
_refine_ls_wR_factor_gt 0.2606
_refine_ls_wR_factor_ref 0.2838
_reflns_number_gt 2849
_reflns_number_total 3693
_reflns_threshold_expression >2sigma(I)
_cod_data_source_file b415311a.txt
_cod_data_source_block roulet13
_cod_depositor_comments
;
The following automatic conversions were performed:
'_symmetry_cell_setting' value 'Triclinic' changed to 'triclinic'
according to '/home/saulius/struct/CIF-dictionaries/cif_core.dic'
dictionary named 'cif_core.dic' version 2.4.1 from 2010-06-29.

Automatic conversion script
Id: cif_fix_enum 1527 2010-12-29 10:47:43Z saulius 
;
_cod_original_cell_volume 1189.7(6)
_cod_original_sg_symbol_H-M P-1
_cod_database_code 7007996

loop_
_symmetry_equiv_pos_as_xyz
'x, y, z'
'-x, -y, -z'

loop_
_atom_site_label
_atom_site_type_symbol
_atom_site_fract_x
_atom_site_fract_y
_atom_site_fract_z
_atom_site_U_iso_or_equiv
_atom_site_adp_type
_atom_site_occupancy
_atom_site_symmetry_multiplicity
_atom_site_calc_flag
_atom_site_refinement_flags
_atom_site_disorder_assembly
_atom_site_disorder_group
Pt1 Pt -0.09208(10) 0.19139(10) 0.08090(6) 0.0227(4) Uani 1 1 d . . .
I1 I 0.13638(17) -0.06987(17) 0.06924(11) 0.0251(4) Uani 1 1 d . . .
I2 I -0.3241(2) 0.42996(19) 0.05585(14) 0.0373(5) Uani 1 1 d . . .
P1 P -0.0588(6) 0.2869(6) 0.2194(4) 0.0162(11) Uiso 1 1 d . . .
C1 C -0.151(2) 0.491(2) 0.2281(16) 0.019(4) Uiso 1 1 d . . .
H1 H -0.2588 0.5256 0.2231 0.023 Uiso 1 1 calc R . .
C2 C -0.074(3) 0.549(3) 0.145(2) 0.036(6) Uiso 1 1 d . . .
H2A H -0.0618 0.5041 0.0781 0.043 Uiso 1 1 calc R . .
H2B H 0.0303 0.5260 0.1509 0.043 Uiso 1 1 calc R . .
C3 C -0.169(3) 0.713(3) 0.1490(19) 0.031(5) Uiso 1 1 d . . .
H3A H -0.2729 0.7364 0.1419 0.037 Uiso 1 1 calc R . .
H3B H -0.1184 0.7543 0.0917 0.037 Uiso 1 1 calc R . .
C4 C -0.185(3) 0.781(3) 0.2512(19) 0.033(6) Uiso 1 1 d . . .
H4A H -0.0807 0.7592 0.2565 0.039 Uiso 1 1 calc R . .
H4B H -0.2454 0.8892 0.2531 0.039 Uiso 1 1 calc R . .
C5 C -0.263(3) 0.724(3) 0.342(2) 0.037(6) Uiso 1 1 d . . .
H5A H -0.3695 0.7490 0.3397 0.044 Uiso 1 1 calc R . .
H5B H -0.2689 0.7689 0.4069 0.044 Uiso 1 1 calc R . .
C6 C -0.163(3) 0.554(3) 0.334(2) 0.035(6) Uiso 1 1 d . . .
H6A H -0.0580 0.5299 0.3398 0.042 Uiso 1 1 calc R . .
H6B H -0.2113 0.5100 0.3904 0.042 Uiso 1 1 calc R . .
C7 C -0.161(2) 0.236(2) 0.3384(15) 0.017(4) Uiso 1 1 d . . .
H7 H -0.1451 0.2766 0.3975 0.021 Uiso 1 1 calc R . .
C8 C -0.334(3) 0.305(3) 0.3509(17) 0.023(5) Uiso 1 1 d . . .
H8A H -0.3542 0.2680 0.2933 0.027 Uiso 1 1 calc R . .
H8B H -0.3758 0.4131 0.3500 0.027 Uiso 1 1 calc R . .
C9 C -0.412(3) 0.265(3) 0.4527(19) 0.031(5) Uiso 1 1 d . . .
H9A H -0.4021 0.3138 0.5094 0.038 Uiso 1 1 calc R . .
H9B H -0.5238 0.3049 0.4581 0.038 Uiso 1 1 calc R . .
C10 C -0.351(3) 0.108(3) 0.4672(19) 0.032(5) Uiso 1 1 d . . .
H10A H -0.3775 0.0599 0.4189 0.039 Uiso 1 1 calc R . .
H10B H -0.3997 0.0931 0.5381 0.039 Uiso 1 1 calc R . .
C11 C -0.178(3) 0.038(3) 0.449(2) 0.035(6) Uiso 1 1 d . . .
H11A H -0.1527 0.0751 0.5038 0.042 Uiso 1 1 calc R . .
H11B H -0.1373 -0.0698 0.4515 0.042 Uiso 1 1 calc R . .
C12 C -0.099(3) 0.071(3) 0.3461(18) 0.029(5) Uiso 1 1 d . . .
H12A H -0.1165 0.0279 0.2904 0.034 Uiso 1 1 calc R . .
H12B H 0.0143 0.0265 0.3378 0.034 Uiso 1 1 calc R . .
C13 C 0.145(3) 0.202(3) 0.2158(18) 0.030(5) Uiso 1 1 d . . .
H13 H 0.1783 0.0937 0.2155 0.036 Uiso 1 1 calc R . .
C14 C 0.180(3) 0.240(3) 0.310(2) 0.039(6) Uiso 1 1 d . . .
H14A H 0.1489 0.3469 0.3153 0.047 Uiso 1 1 calc R . .
H14B H 0.1194 0.2164 0.3725 0.047 Uiso 1 1 calc R . .
C15 C 0.348(3) 0.156(3) 0.302(2) 0.036(6) Uiso 1 1 d . . .
H15A H 0.3729 0.0503 0.3072 0.043 Uiso 1 1 calc R . .
H15B H 0.3673 0.1876 0.3623 0.043 Uiso 1 1 calc R . .
C16 C 0.457(3) 0.169(3) 0.208(2) 0.040(6) Uiso 1 1 d . . .
H16A H 0.5649 0.1021 0.2080 0.048 Uiso 1 1 calc R . .
H16B H 0.4442 0.2711 0.2058 0.048 Uiso 1 1 calc R . .
C17 C 0.423(3) 0.129(3) 0.114(2) 0.043(7) Uiso 1 1 d . . .
H17A H 0.4486 0.0236 0.1121 0.051 Uiso 1 1 calc R . .
H17B H 0.4889 0.1464 0.0514 0.051 Uiso 1 1 calc R . .
C18 C 0.250(3) 0.223(3) 0.117(2) 0.034(6) Uiso 1 1 d . . .
H18A H 0.2256 0.3281 0.1135 0.041 Uiso 1 1 calc R . .
H18B H 0.2295 0.1922 0.0565 0.041 Uiso 1 1 calc R . .
Cl1 Cl 0.3672(9) 0.7583(8) 0.2707(5) 0.0448(16) Uiso 1 1 d . . .
Cl2 Cl 0.1923(10) 0.6050(10) 0.3811(6) 0.057(2) Uiso 1 1 d . . .
C19 C 0.291(4) 0.636(4) 0.263(3) 0.062(9) Uiso 1 1 d . . .
H19A H 0.2199 0.6759 0.2186 0.074 Uiso 1 1 calc R . .
H19B H 0.3771 0.5411 0.2294 0.074 Uiso 1 1 calc R . .

loop_
_atom_site_aniso_label
_atom_site_aniso_U_11
_atom_site_aniso_U_22
_atom_site_aniso_U_33
_atom_site_aniso_U_23
_atom_site_aniso_U_13
_atom_site_aniso_U_12
Pt1 0.0246(6) 0.0244(6) 0.0226(5) 0.0020(3) -0.0063(4) -0.0142(4)
I1 0.0243(8) 0.0281(9) 0.0235(8) -0.0012(6) -0.0096(6) -0.0102(7)
I2 0.0395(10) 0.0331(10) 0.0413(10) 0.0009(7) -0.0144(8) -0.0160(8)

loop_
_atom_type_symbol
_atom_type_description
_atom_type_scat_dispersion_real
_atom_type_scat_dispersion_imag
_atom_type_scat_source
C C 0.0033 0.0016 'International Tables Vol C Tables 4.2.6.8 and 6.1.1.4'
H H 0.0000 0.0000 'International Tables Vol C Tables 4.2.6.8 and 6.1.1.4'
P P 0.1023 0.0942 'International Tables Vol C Tables 4.2.6.8 and 6.1.1.4'
Cl Cl 0.1484 0.1585 'International Tables Vol C Tables 4.2.6.8 and 6.1.1.4'
I I -0.4742 1.8119 'International Tables Vol C Tables 4.2.6.8 and 6.1.1.4'
Pt Pt -1.7033 8.3905 'International Tables Vol C Tables 4.2.6.8 and 6.1.1.4'

loop_
_geom_angle_atom_site_label_1
_geom_angle_atom_site_label_2
_geom_angle_atom_site_label_3
_geom_angle
_geom_angle_site_symmetry_1
_geom_angle_site_symmetry_3
_geom_angle_publ_flag
P1 Pt1 I2 96.30(15) . . ?
P1 Pt1 I1 96.40(15) . . ?
I2 Pt1 I1 167.24(6) . . ?
P1 Pt1 I1 176.05(13) . 2 ?
I2 Pt1 I1 85.22(6) . 2 ?
I1 Pt1 I1 82.17(6) . 2 ?
Pt1 I1 Pt1 97.83(6) . 2 ?
C13 P1 C7 107.1(11) . . ?
C13 P1 C1 113.7(11) . . ?
C7 P1 C1 105.7(9) . . ?
C13 P1 Pt1 110.0(8) . . ?
C7 P1 Pt1 107.8(7) . . ?
C1 P1 Pt1 112.1(7) . . ?
C2 C1 C6 110.8(19) . . ?
C2 C1 P1 112.9(16) . . ?
C6 C1 P1 111.4(16) . . ?
C2 C1 H1 107.2 . . ?
C6 C1 H1 107.2 . . ?
P1 C1 H1 107.2 . . ?
C1 C2 C3 109(2) . . ?
C1 C2 H2A 109.9 . . ?
C3 C2 H2A 109.9 . . ?
C1 C2 H2B 109.9 . . ?
C3 C2 H2B 109.9 . . ?
H2A C2 H2B 108.3 . . ?
C2 C3 C4 109(2) . . ?
C2 C3 H3A 109.9 . . ?
C4 C3 H3A 109.9 . . ?
C2 C3 H3B 109.9 . . ?
C4 C3 H3B 109.9 . . ?
H3A C3 H3B 108.3 . . ?
C5 C4 C3 113(2) . . ?
C5 C4 H4A 109.1 . . ?
C3 C4 H4A 109.1 . . ?
C5 C4 H4B 109.1 . . ?
C3 C4 H4B 109.1 . . ?
H4A C4 H4B 107.8 . . ?
C4 C5 C6 107(2) . . ?
C4 C5 H5A 110.4 . . ?
C6 C5 H5A 110.4 . . ?
C4 C5 H5B 110.4 . . ?
C6 C5 H5B 110.4 . . ?
H5A C5 H5B 108.6 . . ?
C1 C6 C5 108(2) . . ?
C1 C6 H6A 110.1 . . ?
C5 C6 H6A 110.1 . . ?
C1 C6 H6B 110.1 . . ?
C5 C6 H6B 110.1 . . ?
H6A C6 H6B 108.4 . . ?
C12 C7 C8 109.6(18) . . ?
C12 C7 P1 113.4(14) . . ?
C8 C7 P1 111.7(15) . . ?
C12 C7 H7 107.3 . . ?
C8 C7 H7 107.3 . . ?
P1 C7 H7 107.3 . . ?
C7 C8 C9 109(2) . . ?
C7 C8 H8A 109.8 . . ?
C9 C8 H8A 109.8 . . ?
C7 C8 H8B 109.8 . . ?
C9 C8 H8B 109.8 . . ?
H8A C8 H8B 108.3 . . ?
C10 C9 C8 115(2) . . ?
C10 C9 H9A 108.5 . . ?
C8 C9 H9A 108.5 . . ?
C10 C9 H9B 108.5 . . ?
C8 C9 H9B 108.5 . . ?
H9A C9 H9B 107.5 . . ?
C9 C10 C11 110(2) . . ?
C9 C10 H10A 109.6 . . ?
C11 C10 H10A 109.6 . . ?
C9 C10 H10B 109.6 . . ?
C11 C10 H10B 109.6 . . ?
H10A C10 H10B 108.1 . . ?
C12 C11 C10 112(2) . . ?
C12 C11 H11A 109.2 . . ?
C10 C11 H11A 109.2 . . ?
C12 C11 H11B 109.2 . . ?
C10 C11 H11B 109.2 . . ?
H11A C11 H11B 107.9 . . ?
C11 C12 C7 110(2) . . ?
C11 C12 H12A 109.6 . . ?
C7 C12 H12A 109.6 . . ?
C11 C12 H12B 109.6 . . ?
C7 C12 H12B 109.6 . . ?
H12A C12 H12B 108.1 . . ?
C14 C13 C18 111(2) . . ?
C14 C13 P1 115.0(18) . . ?
C18 C13 P1 113.9(18) . . ?
C14 C13 H13 105.4 . . ?
C18 C13 H13 105.4 . . ?
P1 C13 H13 105.4 . . ?
C15 C14 C13 110(2) . . ?
C15 C14 H14A 109.6 . . ?
C13 C14 H14A 109.6 . . ?
C15 C14 H14B 109.6 . . ?
C13 C14 H14B 109.6 . . ?
H14A C14 H14B 108.1 . . ?
C14 C15 C16 117(2) . . ?
C14 C15 H15A 108.1 . . ?
C16 C15 H15A 108.1 . . ?
C14 C15 H15B 108.1 . . ?
C16 C15 H15B 108.1 . . ?
H15A C15 H15B 107.3 . . ?
C15 C16 C17 109(2) . . ?
C15 C16 H16A 109.9 . . ?
C17 C16 H16A 109.9 . . ?
C15 C16 H16B 109.9 . . ?
C17 C16 H16B 109.9 . . ?
H16A C16 H16B 108.3 . . ?
C16 C17 C18 111(2) . . ?
C16 C17 H17A 109.4 . . ?
C18 C17 H17A 109.4 . . ?
C16 C17 H17B 109.4 . . ?
C18 C17 H17B 109.4 . . ?
H17A C17 H17B 108.0 . . ?
C13 C18 C17 110(2) . . ?
C13 C18 H18A 109.6 . . ?
C17 C18 H18A 109.6 . . ?
C13 C18 H18B 109.6 . . ?
C17 C18 H18B 109.6 . . ?
H18A C18 H18B 108.1 . . ?
Cl2 C19 Cl1 114(2) . . ?
Cl2 C19 H19A 108.7 . . ?
Cl1 C19 H19A 108.7 . . ?
Cl2 C19 H19B 108.7 . . ?
Cl1 C19 H19B 108.7 . . ?
H19A C19 H19B 107.6 . . ?

loop_
_geom_bond_atom_site_label_1
_geom_bond_atom_site_label_2
_geom_bond_distance
_geom_bond_site_symmetry_2
_geom_bond_publ_flag
Pt1 P1 2.327(5) . ?
Pt1 I2 2.588(2) . ?
Pt1 I1 2.597(2) . ?
Pt1 I1 2.6707(17) 2 ?
I1 Pt1 2.6707(17) 2 ?
P1 C13 1.82(3) . ?
P1 C7 1.85(2) . ?
P1 C1 1.85(2) . ?
C1 C2 1.45(3) . ?
C1 C6 1.56(3) . ?
C1 H1 1.0000 . ?
C2 C3 1.50(4) . ?
C2 H2A 0.9900 . ?
C2 H2B 0.9900 . ?
C3 C4 1.52(3) . ?
C3 H3A 0.9900 . ?
C3 H3B 0.9900 . ?
C4 C5 1.50(3) . ?
C4 H4A 0.9900 . ?
C4 H4B 0.9900 . ?
C5 C6 1.56(4) . ?
C5 H5A 0.9900 . ?
C5 H5B 0.9900 . ?
C6 H6A 0.9900 . ?
C6 H6B 0.9900 . ?
C7 C12 1.51(3) . ?
C7 C8 1.51(3) . ?
C7 H7 1.0000 . ?
C8 C9 1.53(3) . ?
C8 H8A 0.9900 . ?
C8 H8B 0.9900 . ?
C9 C10 1.46(4) . ?
C9 H9A 0.9900 . ?
C9 H9B 0.9900 . ?
C10 C11 1.51(4) . ?
C10 H10A 0.9900 . ?
C10 H10B 0.9900 . ?
C11 C12 1.51(3) . ?
C11 H11A 0.9900 . ?
C11 H11B 0.9900 . ?
C12 H12A 0.9900 . ?
C12 H12B 0.9900 . ?
C13 C14 1.52(4) . ?
C13 C18 1.53(3) . ?
C13 H13 1.0000 . ?
C14 C15 1.48(4) . ?
C14 H14A 0.9900 . ?
C14 H14B 0.9900 . ?
C15 C16 1.49(4) . ?
C15 H15A 0.9900 . ?
C15 H15B 0.9900 . ?
C16 C17 1.51(4) . ?
C16 H16A 0.9900 . ?
C16 H16B 0.9900 . ?
C17 C18 1.56(4) . ?
C17 H17A 0.9900 . ?
C17 H17B 0.9900 . ?
C18 H18A 0.9900 . ?
C18 H18B 0.9900 . ?
Cl1 C19 1.75(4) . ?
Cl2 C19 1.74(4) . ?
C19 H19A 0.9900 . ?
C19 H19B 0.9900 . ?

loop_
_geom_torsion_atom_site_label_1
_geom_torsion_atom_site_label_2
_geom_torsion_atom_site_label_3
_geom_torsion_atom_site_label_4
_geom_torsion
_geom_torsion_site_symmetry_1
_geom_torsion_site_symmetry_2
_geom_torsion_site_symmetry_3
_geom_torsion_site_symmetry_4
_geom_torsion_publ_flag
P1 Pt1 I1 Pt1 176.29(13) . . . 2 ?
I2 Pt1 I1 Pt1 -9.0(3) . . . 2 ?
I1 Pt1 I1 Pt1 0.0 2 . . 2 ?
I2 Pt1 P1 C13 -147.0(9) . . . . ?
I1 Pt1 P1 C13 31.8(9) . . . . ?
I1 Pt1 P1 C13 100(2) 2 . . . ?
I2 Pt1 P1 C7 96.5(7) . . . . ?
I1 Pt1 P1 C7 -84.7(7) . . . . ?
I1 Pt1 P1 C7 -16(2) 2 . . . ?
I2 Pt1 P1 C1 -19.4(7) . . . . ?
I1 Pt1 P1 C1 159.4(7) . . . . ?
I1 Pt1 P1 C1 -132(2) 2 . . . ?
C13 P1 C1 C2 57(2) . . . . ?
C7 P1 C1 C2 174.4(17) . . . . ?
Pt1 P1 C1 C2 -68.4(18) . . . . ?
C13 P1 C1 C6 -68.1(18) . . . . ?
C7 P1 C1 C6 49.1(17) . . . . ?
Pt1 P1 C1 C6 166.3(13) . . . . ?
C6 C1 C2 C3 -63(3) . . . . ?
P1 C1 C2 C3 171.5(17) . . . . ?
C1 C2 C3 C4 60(3) . . . . ?
C2 C3 C4 C5 -60(3) . . . . ?
C3 C4 C5 C6 59(3) . . . . ?
C2 C1 C6 C5 62(3) . . . . ?
P1 C1 C6 C5 -171.4(16) . . . . ?
C4 C5 C6 C1 -57(3) . . . . ?
C13 P1 C7 C12 -57.2(19) . . . . ?
C1 P1 C7 C12 -178.8(16) . . . . ?
Pt1 P1 C7 C12 61.2(17) . . . . ?
C13 P1 C7 C8 178.4(15) . . . . ?
C1 P1 C7 C8 56.8(17) . . . . ?
Pt1 P1 C7 C8 -63.2(15) . . . . ?
C12 C7 C8 C9 56(2) . . . . ?
P1 C7 C8 C9 -177.4(15) . . . . ?
C7 C8 C9 C10 -55(3) . . . . ?
C8 C9 C10 C11 52(3) . . . . ?
C9 C10 C11 C12 -53(3) . . . . ?
C10 C11 C12 C7 58(3) . . . . ?
C8 C7 C12 C11 -59(3) . . . . ?
P1 C7 C12 C11 175.1(17) . . . . ?
C7 P1 C13 C14 -55(2) . . . . ?
C1 P1 C13 C14 61(2) . . . . ?
Pt1 P1 C13 C14 -172.2(17) . . . . ?
C7 P1 C13 C18 175.3(17) . . . . ?
C1 P1 C13 C18 -68.3(19) . . . . ?
Pt1 P1 C13 C18 58.3(19) . . . . ?
C18 C13 C14 C15 -54(3) . . . . ?
P1 C13 C14 C15 175.5(18) . . . . ?
C13 C14 C15 C16 55(3) . . . . ?
C14 C15 C16 C17 -55(3) . . . . ?
C15 C16 C17 C18 54(3) . . . . ?
C14 C13 C18 C17 56(3) . . . . ?
P1 C13 C18 C17 -172.3(18) . . . . ?
C16 C17 C18 C13 -57(3) . . . . ?
